data_2019891
loop_
_publ_author_name
'Guo, Hao'
'Wu, Jinfeng'

_publ_section_title
;
 N---H...S and C---H...S hydrogen bonds in two tetraalkylammonium
 dithiobiurea(1--) inclusion compounds
;
_journal_coeditor_code YO3004
_journal_issue 4
_journal_name_full 'Acta Crystallographica Section C Structural Chemistry'
_journal_paper_doi 10.1107/S2053229615003095
_journal_volume 71
_journal_year 2015
_chemical_formula_iupac 'C12 H28 N +, C2 H5 N4 S2 -'
_chemical_formula_moiety 'C12 H28 N +, C2 H5 N4 S2 -'
_chemical_formula_sum 'C14 H33 N5 S2'
_chemical_formula_weight 335.57
_chemical_name_systematic
;
Tetrapropylammonium carbamothioyl(carbamothioylamino)azanide
;
_space_group_IT_number 14
_symmetry_cell_setting monoclinic
_symmetry_space_group_name_Hall '-P 2ybc'
_symmetry_space_group_name_H-M 'P 1 21/c 1'
_atom_sites_solution_hydrogens geom
_atom_sites_solution_primary direct
_atom_sites_solution_secondary difmap
_audit_creation_method SHELXL-97
_cell_angle_alpha 90.00
_cell_angle_beta 91.8890(10)
_cell_angle_gamma 90.00
_cell_formula_units_Z 4
_cell_length_a 10.1149(5)
_cell_length_b 8.1266(4)
_cell_length_c 23.1765(12)
_cell_measurement_reflns_used 4223
_cell_measurement_temperature 296(2)
_cell_measurement_theta_max 27.58
_cell_measurement_theta_min 2.72
_cell_volume 1904.07(17)
_computing_cell_refinement
;
SMART (Bruker, 2007)
;
_computing_data_collection
;
SMART (Bruker, 2007)
;
_computing_data_reduction
;
SAINT (Bruker, 2007)
;
_computing_molecular_graphics
;
SHELXTL (Sheldrick, 2008) and Marvinsketch (ChemAxon, 2010)
;
_computing_publication_material
;
SHELXTL (Sheldrick, 2008)
;
_computing_structure_refinement
;
SHELXTL (Sheldrick, 2008)
;
_computing_structure_solution
;
SHELXTL (Sheldrick, 2008)
;
_diffrn_ambient_temperature 296(2)
_diffrn_measured_fraction_theta_full 0.995
_diffrn_measured_fraction_theta_max 0.995
_diffrn_measurement_device_type 'Bruker SMART CCD area-detector'
_diffrn_measurement_method 'phi and omega scans'
_diffrn_radiation_monochromator graphite
_diffrn_radiation_source 'fine-focus sealed tube'
_diffrn_radiation_type MoK\a
_diffrn_radiation_wavelength 0.71073
_diffrn_reflns_av_R_equivalents 0.0150
_diffrn_reflns_av_sigmaI/netI 0.0207
_diffrn_reflns_limit_h_max 12
_diffrn_reflns_limit_h_min -13
_diffrn_reflns_limit_k_max 10
_diffrn_reflns_limit_k_min -10
_diffrn_reflns_limit_l_max 30
_diffrn_reflns_limit_l_min -18
_diffrn_reflns_number 9213
_diffrn_reflns_theta_full 27.68
_diffrn_reflns_theta_max 27.68
_diffrn_reflns_theta_min 1.76
_exptl_absorpt_coefficient_mu 0.282
_exptl_absorpt_correction_T_max 0.9483
_exptl_absorpt_correction_T_min 0.9277
_exptl_absorpt_correction_type multi-scan
_exptl_absorpt_process_details
;
(SADABS; Bruker, 2007)
;
_exptl_crystal_colour colorless
_exptl_crystal_density_diffrn 1.171
_exptl_crystal_density_meas 0
_exptl_crystal_density_method 'not measured'
_exptl_crystal_description block
_exptl_crystal_F_000 736
_exptl_crystal_size_max 0.27
_exptl_crystal_size_mid 0.21
_exptl_crystal_size_min 0.19
_refine_diff_density_max 0.277
_refine_diff_density_min -0.217
_refine_ls_extinction_method none
_refine_ls_goodness_of_fit_ref 1.009
_refine_ls_hydrogen_treatment mixed
_refine_ls_matrix_type full
_refine_ls_number_parameters 205
_refine_ls_number_reflns 4421
_refine_ls_number_restraints 5
_refine_ls_restrained_S_all 1.011
_refine_ls_R_factor_all 0.0475
_refine_ls_R_factor_gt 0.0393
_refine_ls_shift/su_max 0.001
_refine_ls_shift/su_mean 0.000
_refine_ls_structure_factor_coef Fsqd
_refine_ls_weighting_details 'calc w=1/[\s^2^(Fo^2^)+(0.0661P)^2^+0.3666P] where P=(Fo^2^+2Fc^2^)/3'
_refine_ls_weighting_scheme calc
_refine_ls_wR_factor_gt 0.1061
_refine_ls_wR_factor_ref 0.1121
_reflns_number_gt 3712
_reflns_number_total 4421
_reflns_threshold_expression I>2sigma(I)
_cod_data_source_file yo3004sup1.cif
_cod_data_source_block 20090914a_0m
_cod_original_sg_symbol_Hall -P2ybc
_cod_original_sg_symbol_H-M 'P 21/c'
_cod_database_code 2019891
_cod_database_fobs_code 2019891

loop_
_symmetry_equiv_pos_as_xyz
'x, y, z'
'-x, y+1/2, -z+1/2'
'-x, -y, -z'
'x, -y-1/2, z-1/2'

loop_
_atom_site_type_symbol
_atom_site_label
_atom_site_fract_x
_atom_site_fract_y
_atom_site_fract_z
_atom_site_U_iso_or_equiv
_atom_site_adp_type
_atom_site_calc_flag
_atom_site_refinement_flags
_atom_site_occupancy
_atom_site_symmetry_multiplicity
S S1 0.34365(4) 0.08596(5) 0.061387(18) 0.04437(13) Uani d . 1 1
C C1 0.42074(13) 0.26890(17) 0.04504(6) 0.0325(3) Uani d . 1 1
N N1 0.53166(13) 0.26269(16) 0.01262(6) 0.0420(3) Uani d D 1 1
H H1A 0.5561(19) 0.1644(16) -0.0024(8) 0.063 Uiso d D 1 1
H H1B 0.5635(19) 0.3582(16) -0.0018(8) 0.063 Uiso d D 1 1
S S2 0.10000(4) 0.55360(5) 0.162714(17) 0.04495(13) Uani d . 1 1
C C2 0.23853(14) 0.55098(17) 0.12321(6) 0.0352(3) Uani d . 1 1
N N2 0.38631(12) 0.41678(14) 0.06128(5) 0.0380(3) Uani d . 1 1
N N3 0.27427(12) 0.41789(15) 0.09521(6) 0.0386(3) Uani d D 1 1
H H3 0.2357(17) 0.3176(15) 0.0988(8) 0.058 Uiso d D 1 1
C C3 0.80123(15) -0.11437(17) 0.14528(7) 0.0382(3) Uani d . 1 1
H H3A 0.8816 -0.1731 0.1365 0.046 Uiso calc R 1 1
H H3B 0.7847 -0.1326 0.1858 0.046 Uiso calc R 1 1
N N4 0.31568(15) 0.68418(18) 0.11879(7) 0.0550(4) Uani d D 1 1
H H4C 0.3890(15) 0.678(3) 0.0970(9) 0.082 Uiso d D 1 1
H H4D 0.287(2) 0.7797(18) 0.1342(9) 0.082 Uiso d D 1 1
C C4 0.68780(17) -0.1891(2) 0.10968(8) 0.0512(4) Uani d . 1 1
H H4A 0.6050 -0.1384 0.1199 0.061 Uiso calc R 1 1
H H4B 0.7007 -0.1699 0.0689 0.061 Uiso calc R 1 1
C C5 0.6831(2) -0.3709(2) 0.12142(10) 0.0666(6) Uani d . 1 1
H H5A 0.6122 -0.4196 0.0988 0.100 Uiso calc R 1 1
H H5B 0.6687 -0.3890 0.1617 0.100 Uiso calc R 1 1
H H5C 0.7655 -0.4202 0.1113 0.100 Uiso calc R 1 1
N N5 0.82528(11) 0.06813(13) 0.13643(5) 0.0311(2) Uani d . 1 1
C C6 0.70202(14) 0.16815(18) 0.14756(6) 0.0374(3) Uani d . 1 1
H H6A 0.7244 0.2839 0.1448 0.045 Uiso calc R 1 1
H H6B 0.6367 0.1444 0.1171 0.045 Uiso calc R 1 1
C C7 0.63904(17) 0.1394(3) 0.20511(7) 0.0556(4) Uani d . 1 1
H H7A 0.6052 0.0278 0.2066 0.067 Uiso calc R 1 1
H H7B 0.7050 0.1526 0.2361 0.067 Uiso calc R 1 1
C C8 0.52761(19) 0.2596(3) 0.21317(9) 0.0653(5) Uani d . 1 1
H H8A 0.4893 0.2411 0.2500 0.098 Uiso calc R 1 1
H H8B 0.4613 0.2444 0.1830 0.098 Uiso calc R 1 1
H H8C 0.5612 0.3700 0.2116 0.098 Uiso calc R 1 1
C C9 0.93542(13) 0.12229(18) 0.17863(6) 0.0347(3) Uani d . 1 1
H H9A 0.9468 0.2403 0.1749 0.042 Uiso calc R 1 1
H H9B 0.9073 0.1009 0.2175 0.042 Uiso calc R 1 1
C C10 1.06778(15) 0.0412(2) 0.17138(8) 0.0500(4) Uani d . 1 1
H H10A 1.1028 0.0726 0.1345 0.060 Uiso calc R 1 1
H H10B 1.0571 -0.0774 0.1716 0.060 Uiso calc R 1 1
C C11 1.16393(18) 0.0920(3) 0.21971(9) 0.0631(5) Uani d . 1 1
H H11A 1.2477 0.0394 0.2145 0.095 Uiso calc R 1 1
H H11B 1.1297 0.0595 0.2561 0.095 Uiso calc R 1 1
H H11C 1.1753 0.2093 0.2191 0.095 Uiso calc R 1 1
C C12 0.86552(16) 0.09391(17) 0.07440(6) 0.0381(3) Uani d . 1 1
H H12A 0.9448 0.0298 0.0684 0.046 Uiso calc R 1 1
H H12B 0.7962 0.0495 0.0490 0.046 Uiso calc R 1 1
C C13 0.89181(17) 0.26855(19) 0.05607(6) 0.0429(3) Uani d . 1 1
H H13A 0.9518 0.3214 0.0838 0.052 Uiso calc R 1 1
H H13B 0.8098 0.3304 0.0542 0.052 Uiso calc R 1 1
C C14 0.9530(2) 0.2654(2) -0.00323(8) 0.0639(5) Uani d . 1 1
H H14A 0.9702 0.3759 -0.0155 0.096 Uiso calc R 1 1
H H14B 0.8929 0.2134 -0.0305 0.096 Uiso calc R 1 1
H H14C 1.0345 0.2047 -0.0010 0.096 Uiso calc R 1 1

loop_
_atom_site_aniso_label
_atom_site_aniso_U_11
_atom_site_aniso_U_22
_atom_site_aniso_U_33
_atom_site_aniso_U_12
_atom_site_aniso_U_13
_atom_site_aniso_U_23
S1 0.0529(2) 0.0309(2) 0.0504(2) -0.00418(15) 0.01684(17) -0.00244(15)
C1 0.0330(6) 0.0336(7) 0.0308(6) -0.0015(5) 0.0015(5) -0.0014(5)
N1 0.0410(7) 0.0367(7) 0.0491(7) 0.0002(5) 0.0146(5) -0.0035(5)
S2 0.0448(2) 0.0460(2) 0.0449(2) -0.00209(16) 0.01526(16) -0.00844(16)
C2 0.0379(7) 0.0340(7) 0.0339(7) 0.0005(6) 0.0031(5) -0.0027(5)
N2 0.0380(6) 0.0327(6) 0.0442(7) -0.0031(5) 0.0131(5) -0.0039(5)
N3 0.0377(6) 0.0319(6) 0.0470(7) -0.0050(5) 0.0132(5) -0.0056(5)
C3 0.0423(8) 0.0247(7) 0.0471(8) -0.0011(6) -0.0060(6) 0.0039(6)
N4 0.0576(9) 0.0383(7) 0.0704(10) -0.0113(7) 0.0246(7) -0.0139(7)
C4 0.0521(9) 0.0346(8) 0.0657(10) -0.0090(7) -0.0161(8) 0.0023(7)
C5 0.0623(11) 0.0336(9) 0.1022(16) -0.0082(8) -0.0226(11) -0.0045(9)
N5 0.0359(6) 0.0258(5) 0.0314(5) -0.0009(4) -0.0016(4) -0.0002(4)
C6 0.0389(7) 0.0325(7) 0.0408(7) 0.0034(6) 0.0002(6) 0.0026(6)
C7 0.0501(9) 0.0646(12) 0.0527(10) 0.0091(8) 0.0128(7) 0.0119(8)
C8 0.0542(11) 0.0719(13) 0.0712(13) 0.0073(9) 0.0212(9) -0.0033(10)
C9 0.0377(7) 0.0356(7) 0.0307(6) -0.0046(6) -0.0012(5) -0.0022(5)
C10 0.0353(8) 0.0516(10) 0.0630(10) -0.0045(7) 0.0010(7) -0.0106(8)
C11 0.0406(9) 0.0837(15) 0.0641(12) -0.0054(9) -0.0091(8) 0.0006(10)
C12 0.0517(8) 0.0337(7) 0.0287(6) 0.0003(6) -0.0004(6) -0.0027(5)
C13 0.0545(9) 0.0371(8) 0.0374(8) -0.0047(7) 0.0051(6) 0.0006(6)
C14 0.0901(14) 0.0614(12) 0.0411(9) -0.0120(10) 0.0140(9) 0.0048(8)

loop_
_atom_type_symbol
_atom_type_description
_atom_type_scat_dispersion_real
_atom_type_scat_dispersion_imag
_atom_type_scat_source
C C 0.0033 0.0016 'International Tables Vol C Tables 4.2.6.8 and 6.1.1.4'
H H 0.0000 0.0000 'International Tables Vol C Tables 4.2.6.8 and 6.1.1.4'
N N 0.0061 0.0033 'International Tables Vol C Tables 4.2.6.8 and 6.1.1.4'
O O 0.0106 0.0060 'International Tables Vol C Tables 4.2.6.8 and 6.1.1.4'
S S 0.1246 0.1234 'International Tables Vol C Tables 4.2.6.8 and 6.1.1.4'

loop_
_geom_angle_atom_site_label_1
_geom_angle_atom_site_label_2
_geom_angle_atom_site_label_3
_geom_angle
N2 C1 N1 114.91(12)
N2 C1 S1 126.91(10)
N1 C1 S1 118.16(10)
C1 N1 H1A 118.7(13)
C1 N1 H1B 118.4(13)
H1A N1 H1B 120.4(18)
N3 C2 N4 117.08(13)
N3 C2 S2 121.34(11)
N4 C2 S2 121.58(11)
C1 N2 N3 113.26(11)
C2 N3 N2 121.46(12)
C2 N3 H3 124.5(12)
N2 N3 H3 113.8(12)
C4 C3 N5 116.05(12)
C4 C3 H3A 108.3
N5 C3 H3A 108.3
C4 C3 H3B 108.3
N5 C3 H3B 108.3
H3A C3 H3B 107.4
C2 N4 H4C 118.8(16)
C2 N4 H4D 118.0(15)
H4C N4 H4D 123(2)
C5 C4 C3 108.81(14)
C5 C4 H4A 109.9
C3 C4 H4A 109.9
C5 C4 H4B 109.9
C3 C4 H4B 109.9
H4A C4 H4B 108.3
C4 C5 H5A 109.5
C4 C5 H5B 109.5
H5A C5 H5B 109.5
C4 C5 H5C 109.5
H5A C5 H5C 109.5
H5B C5 H5C 109.5
C6 N5 C3 111.35(11)
C6 N5 C12 109.50(10)
C3 N5 C12 108.14(10)
C6 N5 C9 108.88(10)
C3 N5 C9 108.22(10)
C12 N5 C9 110.75(11)
C7 C6 N5 116.02(12)
C7 C6 H6A 108.3
N5 C6 H6A 108.3
C7 C6 H6B 108.3
N5 C6 H6B 108.3
H6A C6 H6B 107.4
C8 C7 C6 110.29(15)
C8 C7 H7A 109.6
C6 C7 H7A 109.6
C8 C7 H7B 109.6
C6 C7 H7B 109.6
H7A C7 H7B 108.1
C7 C8 H8A 109.5
C7 C8 H8B 109.5
H8A C8 H8B 109.5
C7 C8 H8C 109.5
H8A C8 H8C 109.5
H8B C8 H8C 109.5
C10 C9 N5 115.83(12)
C10 C9 H9A 108.3
N5 C9 H9A 108.3
C10 C9 H9B 108.3
N5 C9 H9B 108.3
H9A C9 H9B 107.4
C9 C10 C11 110.43(15)
C9 C10 H10A 109.6
C11 C10 H10A 109.6
C9 C10 H10B 109.6
C11 C10 H10B 109.6
H10A C10 H10B 108.1
C10 C11 H11A 109.5
C10 C11 H11B 109.5
H11A C11 H11B 109.5
C10 C11 H11C 109.5
H11A C11 H11C 109.5
H11B C11 H11C 109.5
C13 C12 N5 116.82(11)
C13 C12 H12A 108.1
N5 C12 H12A 108.1
C13 C12 H12B 108.1
N5 C12 H12B 108.1
H12A C12 H12B 107.3
C12 C13 C14 108.57(13)
C12 C13 H13A 110.0
C14 C13 H13A 110.0
C12 C13 H13B 110.0
C14 C13 H13B 110.0
H13A C13 H13B 108.4
C13 C14 H14A 109.5
C13 C14 H14B 109.5
H14A C14 H14B 109.5
C13 C14 H14C 109.5
H14A C14 H14C 109.5
H14B C14 H14C 109.5

loop_
_geom_bond_atom_site_label_1
_geom_bond_atom_site_label_2
_geom_bond_distance
S1 C1 1.7266(14)
C1 N2 1.3099(17)
C1 N1 1.3717(18)
N1 H1A 0.908(9)
N1 H1B 0.908(9)
S2 C2 1.6990(14)
C2 N3 1.3179(18)
C2 N4 1.3403(19)
N2 N3 1.4006(16)
N3 H3 0.909(9)
C3 C4 1.518(2)
C3 N5 1.5180(16)
C3 H3A 0.9700
C3 H3B 0.9700
N4 H4C 0.912(9)
N4 H4D 0.905(9)
C4 C5 1.503(2)
C4 H4A 0.9700
C4 H4B 0.9700
C5 H5A 0.9600
C5 H5B 0.9600
C5 H5C 0.9600
N5 C6 1.5175(18)
N5 C12 1.5214(17)
N5 C9 1.5231(17)
C6 C7 1.515(2)
C6 H6A 0.9700
C6 H6B 0.9700
C7 C8 1.508(2)
C7 H7A 0.9700
C7 H7B 0.9700
C8 H8A 0.9600
C8 H8B 0.9600
C8 H8C 0.9600
C9 C10 1.507(2)
C9 H9A 0.9700
C9 H9B 0.9700
C10 C11 1.516(2)
C10 H10A 0.9700
C10 H10B 0.9700
C11 H11A 0.9600
C11 H11B 0.9600
C11 H11C 0.9600
C12 C13 1.508(2)
C12 H12A 0.9700
C12 H12B 0.9700
C13 C14 1.526(2)
C13 H13A 0.9700
C13 H13B 0.9700
C14 H14A 0.9600
C14 H14B 0.9600
C14 H14C 0.9600

loop_
_geom_hbond_atom_site_label_D
_geom_hbond_atom_site_label_H
_geom_hbond_atom_site_label_A
_geom_hbond_site_symmetry_A
_geom_hbond_distance_DH
_geom_hbond_distance_HA
_geom_hbond_distance_DA
_geom_hbond_angle_DHA
N1 H1A S1 3_655 0.908(9) 2.670(10) 3.5641(13) 168.1(17)
N1 H1B N2 3_665 0.908(9) 2.356(11) 3.2404(18) 164.7(17)
N3 H3 S1 . 0.909(9) 2.356(17) 2.9016(13) 118.5(14)
